data_9002004
loop_
_publ_author_name
'Benna, P.'
'Tribaudino, M.'
'Bruno, E.'

_publ_section_title
;
 High-temperature in situ structural investigation on lead feldspar
 Sample at T = 230 C, single Pb atom model
;
_journal_name_full 'American Mineralogist'
_journal_page_first 120
_journal_page_last 129
_journal_volume 84
_journal_year 1999
_chemical_formula_sum 'Al1.16 O8 Pb Si2.84'
_chemical_name_mineral Feldspar
_space_group_IT_number 15
_symmetry_space_group_name_Hall '-I 2yc'
_symmetry_space_group_name_H-M 'I 1 2/c 1'
_cell_angle_alpha 90
_cell_angle_beta 115.34
_cell_angle_gamma 90
_cell_formula_units_Z 8
_cell_length_a 8.422
_cell_length_b 13.045
_cell_length_c 14.310
_cell_volume 1420.900
_database_code_amcsd 0002066
_diffrn_ambient_temperature 503.15
_exptl_crystal_density_diffrn 4.172
_cod_original_formula_sum 'Pb (Si2.84 Al1.16) O8'
_cod_database_code 9002004

loop_
_symmetry_equiv_pos_as_xyz
x,y,z
1/2+x,1/2+y,1/2+z
x,-y,1/2+z
1/2+x,1/2-y,+z
-x,y,1/2-z
1/2-x,1/2+y,-z
-x,-y,-z
1/2-x,1/2-y,1/2-z

loop_
_atom_site_aniso_label
_atom_site_aniso_U_11
_atom_site_aniso_U_22
_atom_site_aniso_U_33
_atom_site_aniso_U_12
_atom_site_aniso_U_13
_atom_site_aniso_U_23
Pb 0.02100 0.08400 0.04400 -0.00600 0.00800 -0.00400
Si1(O) 0.01600 0.01900 0.01200 -0.00400 0.00500 0.00100
Al1(O) 0.01600 0.01900 0.01200 -0.00400 0.00500 0.00100
Si1(z) 0.01100 0.01700 0.01300 -0.00300 0.00500 0.00100
Al1(z) 0.01100 0.01700 0.01300 -0.00300 0.00500 0.00100
Si2(O) 0.01300 0.01300 0.01500 0.00200 0.00200 0.00200
Al2(O) 0.01300 0.01300 0.01500 0.00200 0.00200 0.00200
Si2(z) 0.00800 0.01800 0.01500 -0.00300 0.00300 -0.00300
Al2(z) 0.00800 0.01800 0.01500 -0.00300 0.00300 -0.00300
OA(1) 0.02900 0.03100 0.01400 -0.00100 0.00900 -0.00100
OA(2) 0.01100 0.01600 0.03800 0.00000 0.00400 -0.00100
OB(O) 0.01700 0.03700 0.02900 -0.00800 0.00800 0.00100
OB(z) 0.03100 0.03900 0.05200 -0.00700 0.02800 0.00100
OC(O) 0.02000 0.03200 0.02600 -0.00800 0.01200 -0.00200
OC(z) 0.02600 0.02700 0.03600 -0.01000 0.01100 -0.00600
OD(O) 0.02800 0.03700 0.02200 0.00400 0.00500 -0.00100
OD(z) 0.01200 0.03500 0.01600 -0.00100 -0.00200 0.00500

loop_
_atom_site_label
_atom_site_fract_x
_atom_site_fract_y
_atom_site_fract_z
_atom_site_occupancy
_atom_site_type_symbol
_atom_site_attached_hydrogens
Pb 0.27310 -0.00630 0.07130 1.00000 Pb 0
Si1(O) 0.00590 0.17770 0.11000 0.71000 Si 0
Al1(O) 0.00590 0.17770 0.11000 0.29000 Al 0
Si1(z) 0.00390 0.17980 0.61580 0.71000 Si 0
Al1(z) 0.00390 0.17980 0.61580 0.29000 Al 0
Si2(O) 0.69590 0.11940 0.17140 0.71000 Si 0
Al2(O) 0.69590 0.11940 0.17140 0.29000 Al 0
Si2(z) 0.69010 0.11480 0.67320 0.71000 Si 0
Al2(z) 0.69010 0.11480 0.67320 0.29000 Al 0
OA(1) 0.00410 0.13420 0.00110 1.00000 O 0
OA(2) 0.60230 -0.00160 0.14620 1.00000 O 0
OB(O) 0.82360 0.13100 0.10780 1.00000 O 0
OB(z) 0.81530 0.13200 0.61590 1.00000 O 0
OC(O) 0.02000 0.30110 0.12170 1.00000 O 0
OC(z) 0.01760 0.31010 0.63320 1.00000 O 0
OD(O) 0.18150 0.12520 0.19760 1.00000 O 0
OD(z) 0.19820 0.12080 0.70110 1.00000 O 0

loop_
_cod_changelog_entry_id
_cod_changelog_entry_author
_cod_changelog_entry_date
_cod_changelog_entry_text
1
;cod-tools version 3.8.0
Id: cif_guess_AMCSD_atom_types 9581 2023-05-17 12:35:41Z saulius
;
2023-05-23T09:17:30+03:00
;Derived atom types and hydrogen counts
from atom names that follow the AMCSD naming convention
(Wat == water, O-H == hydroxyl).
;

loop_
_cod_related_entry_id
_cod_related_entry_database
_cod_related_entry_code
1 AMCSD 0002066
